data_2014023
loop_
_publ_author_name
'Mitiaev, Alexander, S'
'Mironov, Andrei, V.'
'Shpanchenko, Roman, V.'
'Antipov, Evgeny, V.'

_publ_section_title
;
 Sodium magnesium bis(vanadate) pyrovanadate:
 Na~6~Mg~2~(VO~4~)~2~(V~2~O~7~)
;
_journal_issue 5
_journal_name_full 'Acta Crystallographica Section C'
_journal_page_first i56
_journal_page_last i58
_journal_paper_doi 10.1107/S0108270104005384
_journal_volume 60
_journal_year 2004
_chemical_formula_iupac 'Na6 Mg2 (V O4)2 (V2 O7)'
_chemical_formula_moiety 'Na6 Mg2 V4 O15'
_chemical_formula_structural 'Na6 Mg2 (V2 O7) (V O4)2'
_chemical_formula_sum 'Mg2 Na6 O15 V4'
_chemical_formula_weight 630.3
_chemical_name_common 'Magnesium Sodium Pyrovanadate'
_chemical_name_systematic ' ?'
_space_group_IT_number 62
_symmetry_cell_setting orthorhombic
_symmetry_space_group_name_Hall '-P 2ac 2n'
_symmetry_space_group_name_H-M 'P n m a'
_cell_angle_alpha 90
_cell_angle_beta 90
_cell_angle_gamma 90
_cell_formula_units_Z 4
_cell_length_a 17.080(3)
_cell_length_b 14.6910(18)
_cell_length_c 5.5356(7)
_cell_measurement_reflns_used 23
_cell_measurement_temperature 293
_cell_measurement_theta_max 20.44
_cell_measurement_theta_min 17.60
_cell_volume 1389.0(3)
_computing_cell_refinement 'CAD-4 Manual'
_computing_data_collection 'CAD-4 Manual (Enraf--Nonius, 1988)'
_computing_data_reduction 'CSD (Akselrud et al., 1993)'
_computing_molecular_graphics 'ATOMS (Dowty, 1998)'
_computing_publication_material Jana2000
_computing_structure_refinement 'Jana2000 (Petricek & Dusek, 2000)'
_computing_structure_solution 'CSD (Akselrud et al., 1993)'
_diffrn_ambient_temperature 293
_diffrn_measured_fraction_theta_full 0.98
_diffrn_measured_fraction_theta_max 0.98
_diffrn_measurement_device_type '\k-geometry diffractometer'
_diffrn_measurement_method 'profile data from \q/1.33\q scans'
_diffrn_radiation_monochromator graphite
_diffrn_radiation_source 'X-ray sealed tube'
_diffrn_radiation_type 'Mo K\a'
_diffrn_radiation_wavelength 0.71069
_diffrn_reflns_av_R_equivalents 0.0297
_diffrn_reflns_av_sigmaI/netI 0.0540
_diffrn_reflns_limit_h_max 28
_diffrn_reflns_limit_h_min -28
_diffrn_reflns_limit_k_max 4
_diffrn_reflns_limit_k_min -24
_diffrn_reflns_limit_l_max 9
_diffrn_reflns_limit_l_min 0
_diffrn_reflns_number 14190
_diffrn_reflns_theta_full 36.94
_diffrn_reflns_theta_max 36.94
_diffrn_reflns_theta_min 2.38
_diffrn_standards_decay_% 0
_diffrn_standards_interval_time 120
_diffrn_standards_number 2
_exptl_absorpt_coefficient_mu 2.97
_exptl_absorpt_correction_T_max 1.000
_exptl_absorpt_correction_T_min 0.889
_exptl_absorpt_correction_type '\y scan'
_exptl_absorpt_process_details 'CAD-4 Manual (Enraf--Nonius, 1988)'
_exptl_crystal_colour colourless
_exptl_crystal_density_diffrn 3.0131(7)
_exptl_crystal_description arbitrary
_exptl_crystal_F_000 1208
_exptl_crystal_size_max 0.23
_exptl_crystal_size_mid 0.09
_exptl_crystal_size_min 0.07
_refine_diff_density_max 1.01
_refine_diff_density_min -0.79
_refine_ls_extinction_coef 0.011(3)
_refine_ls_extinction_method 'B-C type 1 Gaussian isotropic (Becker & Coppens, 1974)'
_refine_ls_goodness_of_fit_ref 1.71
_refine_ls_number_parameters 143
_refine_ls_number_reflns 1762
_refine_ls_number_restraints 3
_refine_ls_R_factor_all 0.0372
_refine_ls_R_factor_gt 0.0372
_refine_ls_shift/su_max 0.0004
_refine_ls_shift/su_mean 0.0001
_refine_ls_structure_factor_coef F
_refine_ls_weighting_details w=1/[\s^2^(F)+0.0004F^2^]
_refine_ls_weighting_scheme sigma
_refine_ls_wR_factor_gt 0.0498
_refine_ls_wR_factor_ref 0.0498
_reflns_number_gt 1762
_reflns_number_total 3546
_reflns_threshold_expression I>3\s(I)
_cod_data_source_file iz1039.cif
_cod_data_source_block I
_cod_original_sg_symbol_H-M P_n_m_a
_cod_database_code 2014023
_cod_database_fobs_code 2014023

loop_
_symmetry_equiv_pos_site_id
_symmetry_equiv_pos_as_xyz
1 x,y,z
2 1/2+x,y,1/2-z
3 1/2-x,1/2+y,1/2+z
4 -x,1/2+y,-z
5 -x,-y,-z
6 1/2-x,-y,1/2+z
7 1/2+x,1/2-y,1/2-z
8 x,1/2-y,z

loop_
_atom_site_label
_atom_site_fract_x
_atom_site_fract_y
_atom_site_fract_z
_atom_site_U_iso_or_equiv
_atom_site_adp_type
_atom_site_calc_flag
_atom_site_refinement_flags
_atom_site_occupancy
_atom_site_disorder_assembly
_atom_site_disorder_group
_atom_site_type_symbol
V1 0.96978(4) 0.25 0.49547(13) 0.00765(14) Uani d . 1 . . V
V2 0.35833(3) 0.01236(3) 0.51440(9) 0.00839(11) Uani d . 1 . . V
V3 0.68766(6) 0.21378(6) 0.53229(16) 0.0085(2) Uani d . 0.5 . . V
Mg1 0 0 0.5 0.0103(3) Uani d . 1 . . Mg
Mg2 0.32177(8) 0.25 0.4950(2) 0.0081(3) Uani d . 1 . . Mg
Na1 0.50142(9) 0.13791(10) 0.5134(3) 0.0242(4) Uani d . 1 . . Na
Na2 0.83171(10) 0.12119(11) 0.4773(3) 0.0316(5) Uani d . 1 . . Na
Na3 0.16297(17) 0.1369(2) 0.4065(6) 0.0213(6) Uani d . 0.5 . . Na
Na4 0.16104(17) 0.1170(2) 0.5479(6) 0.0213(6) Uani d . 0.5 . . Na
O1 0.8985(2) 0.25 0.7138(5) 0.0171(9) Uani d . 1 . . O
O2 0.59707(19) 0.25 0.4602(6) 0.0204(9) Uani d . 1 . . O
O3 0.42109(19) 0.25 0.2757(5) 0.0159(8) Uani d . 1 . . O
O4 0.21445(19) 0.25 0.6862(5) 0.0154(8) Uani d . 1 . . O
O5 0.7527(2) 0.25 0.3249(5) 0.0153(8) Uani d . 1 . . O
O6 0.30663(14) 0.10984(15) 0.4797(4) 0.0186(6) Uani d . 1 . . O
O7 0.02185(13) 0.15062(16) 0.5239(4) 0.0177(6) Uani d . 1 . . O
O8 0.43209(14) 0.01217(16) 0.3088(4) 0.0181(6) Uani d . 1 . . O
O9 0.69933(15) 0.08289(18) 0.5313(5) 0.0260(7) Uani d . 1 . . O
O10 0.89792(13) 0.00843(16) 0.7012(4) 0.0160(6) Uani d . 1 . . O

loop_
_atom_site_aniso_label
_atom_site_aniso_U_11
_atom_site_aniso_U_22
_atom_site_aniso_U_33
_atom_site_aniso_U_12
_atom_site_aniso_U_13
_atom_site_aniso_U_23
_atom_site_aniso_type_symbol
V1 0.0076(3) 0.0079(2) 0.0075(2) 0 -0.0005(2) 0 V
V2 0.00808(19) 0.00828(18) 0.00882(19) -0.00008(13) -0.00082(16) -0.00018(16) V
V3 0.0074(3) 0.0092(4) 0.0090(4) -0.0013(3) -0.0001(3) -0.0002(3) V
Mg1 0.0078(6) 0.0153(6) 0.0077(5) 0.0017(5) -0.0011(5) 0.0001(6) Mg
Mg2 0.0082(6) 0.0090(5) 0.0070(5) 0 0.0009(5) 0 Mg
Na1 0.0252(7) 0.0174(6) 0.0301(8) -0.0043(6) -0.0056(6) 0.0010(7) Na
Na2 0.0380(9) 0.0227(7) 0.0341(9) -0.0098(7) -0.0190(8) 0.0076(7) Na
Na3 0.0179(8) 0.0164(11) 0.0295(12) -0.0062(8) 0.0000(10) -0.0070(9) Na
Na4 0.0179(8) 0.0164(11) 0.0295(12) -0.0062(8) 0.0000(10) -0.0070(9) Na
O1 0.0187(16) 0.0224(16) 0.0103(13) 0 0.0049(12) 0 O
O2 0.0096(13) 0.0297(18) 0.0219(16) 0 -0.0045(12) 0 O
O3 0.0135(14) 0.0244(16) 0.0098(12) 0 0.0039(11) 0 O
O4 0.0158(15) 0.0192(15) 0.0112(12) 0 0.0016(11) 0 O
O5 0.0193(16) 0.0142(13) 0.0126(13) 0 0.0049(12) 0 O
O6 0.0175(10) 0.0138(9) 0.0246(11) 0.0038(8) -0.0021(10) 0.0044(9) O
O7 0.0153(9) 0.0149(9) 0.0230(11) 0.0053(7) 0.0003(9) -0.0006(10) O
O8 0.0167(10) 0.0236(11) 0.0139(9) 0.0006(9) 0.0044(8) -0.0013(9) O
O9 0.0204(11) 0.0270(13) 0.0306(13) -0.0062(10) -0.0018(11) -0.0036(12) O
O10 0.0151(10) 0.0213(11) 0.0115(9) 0.0022(9) 0.0029(8) -0.0005(8) O

loop_
_atom_type_symbol
_atom_type_scat_dispersion_real
_atom_type_scat_dispersion_imag
_atom_type_scat_source
Na 0.036 0.025 'International Tables Vol C Tables  4.2.6.8 and 6.1.1.1'
Mg 0.049 0.036 'International Tables Vol C Tables  4.2.6.8 and 6.1.1.1'
V 0.301 0.529 'International Tables Vol C Tables  4.2.6.8 and 6.1.1.1'
O 0.011 0.006 'International Tables Vol C Tables  4.2.6.8 and 6.1.1.1'

loop_
_geom_angle_atom_site_label_1
_geom_angle_atom_site_label_2
_geom_angle_atom_site_label_3
_geom_angle_site_symmetry_1
_geom_angle_site_symmetry_3
_geom_angle
_geom_angle_publ_flag
O1 V1 O3 . 2_555 105.79(16) no
O1 V1 O7 . 1_655 107.64(9) no
O1 V1 O7 . 8_655 107.64(9) no
O3 V1 O7 2_555 1_655 109.35(9) no
O3 V1 O7 2_555 8_655 109.35(9) no
O7 V1 O7 1_655 8_655 116.52(11) no
O7 V1 O7 8_655 1_655 116.52(11) no
O6 V2 O8 . . 108.20(12) no
O6 V2 O9 . 5_656 111.76(12) no
O6 V2 O10 . 2_456 109.77(12) no
O8 V2 O9 . 5_656 108.86(12) no
O8 V2 O10 . 2_456 108.83(11) no
O9 V2 O10 5_656 2_456 109.37(12) no
V3 V3 O2 8_555 . 71.58(8) no
V3 V3 O4 8_555 2_556 71.86(7) no
V3 V3 O5 8_555 . 71.58(8) no
V3 V3 O9 8_555 . 174.08(12) no
O2 V3 O4 . 2_556 111.32(15) no
O2 V3 O5 . . 110.17(15) no
O2 V3 O9 . . 114.10(10) no
O4 V3 O5 2_556 . 110.28(14) no
O4 V3 O9 2_556 . 106.54(10) no
O5 V3 O9 . . 104.14(10) no

loop_
_geom_bond_atom_site_label_1
_geom_bond_atom_site_label_2
_geom_bond_site_symmetry_1
_geom_bond_site_symmetry_2
_geom_bond_distance
_geom_bond_publ_flag
V1 O1 . . 1.715(3) yes
V1 O3 . 2_555 1.716(3) yes
V1 O7 . 1_655 1.717(2) yes
V1 O7 . 8_655 1.717(2) no
V2 O6 . . 1.693(2) yes
V2 O8 . . 1.698(2) yes
V2 O9 . 5_656 1.730(3) yes
V2 O10 . 2_456 1.714(2) yes
V3 V3 . 8_555 1.0642(12) yes
V3 O2 . . 1.684(3) yes
V3 O4 . 2_556 1.709(3) yes
V3 O5 . . 1.684(3) yes
V3 O9 . . 1.933(3) yes
Mg1 O7 . . 2.248(2) yes
Mg1 O7 . 5_556 2.248(2) no
Mg1 O8 . 2_455 2.072(2) yes
Mg1 O8 . 6_555 2.072(2) no
Mg1 O10 . 1_455 2.074(2) yes
Mg1 O10 . 5_656 2.074(2) no
Mg2 O1 . 2_456 2.078(4) yes
Mg2 O3 . . 2.086(4) yes
Mg2 O4 . . 2.117(3) yes
Mg2 O5 . 2_455 2.127(3) yes
Mg2 O6 . . 2.077(2) yes
Mg2 O6 . 8_555 2.077(2) yes
Na1 O1 . 2_456 2.843(3) no
Na1 O2 . . 2.338(3) yes
Na1 O3 . . 2.515(3) yes
Na1 O7 . 2_556 2.592(3) yes
Na1 O8 . . 2.469(3) yes
Na1 O8 . 5_656 2.668(3) yes
Na2 O1 . . 2.568(3) yes
Na2 O3 . 2_555 2.806(3) no
Na2 O5 . . 2.473(3) yes
Na2 O6 . 2_555 2.572(3) yes
Na2 O8 . 2_555 2.831(3) no
Na2 O9 . . 2.349(3) yes
Na2 O10 . . 2.358(3) yes
Na3 Na4 . . 0.836(5) yes
Na3 O2 . 2_455 2.855(4) no
Na3 O4 . . 2.436(4) yes
Na3 O5 . 2_455 2.599(4) yes
Na3 O6 . . 2.518(4) yes
Na3 O7 . . 2.505(4) yes
Na3 O9 . 2_455 2.624(4) yes
Na3 O10 . 5_656 2.448(4) yes
Na4 O4 . . 2.288(3) yes
Na4 O6 . . 2.517(4) yes
Na4 O7 . . 2.432(4) yes
Na4 O8 . 6_555 2.867(4) no
Na4 O9 . 2_456 2.471(4) yes
Na4 O10 . 5_656 2.512(4) yes
